data_7102777
loop_
_publ_author_name
'Clayton, Hayley J.'
'Harding, Lindsay P.'
'Irvine, John P.'
'Jeffery, John C.'
'Riis-Johannessen, T.'
'Laws, Andrew P.'
'Rice, Craig R.'
'Whitehead, Martina'

_publ_section_title
;
 Metal-specific allosteric activation and deactivation of a diamine
;
_journal_coden_ASTM CHCOFS
_journal_issue 1
_journal_name_full
;
 Chemical Communications (Cambridge, United Kingdom)
;
_journal_page_first 108
_journal_page_last 110
_journal_paper_doi 10.1039/b714256k
_journal_year 2008
_chemical_formula_moiety '[Cu2(l)2][PF6]2.3MeCN'
_chemical_formula_sum 'C42 H41 Cu2 F12 N15 P2 S4'
_chemical_formula_weight 1301.16
_chemical_name_common (Cu2(l)2)(PF6)2.3MeCN
_space_group_IT_number 14
_symmetry_cell_setting monoclinic
_symmetry_space_group_name_Hall '-P 2ybc'
_symmetry_space_group_name_H-M 'P 1 21/c 1'
_atom_sites_solution_hydrogens geom
_atom_sites_solution_primary direct
_atom_sites_solution_secondary difmap
_audit_creation_method SHELXL-97
_cell_angle_alpha 90.00
_cell_angle_beta 103.1370(10)
_cell_angle_gamma 90.00
_cell_formula_units_Z 4
_cell_length_a 12.1593(2)
_cell_length_b 36.2844(7)
_cell_length_c 12.3673(3)
_cell_measurement_reflns_used 6143
_cell_measurement_temperature 200(2)
_cell_measurement_theta_max 138.262
_cell_measurement_theta_min 4.871
_cell_volume 5313.57(19)
_computing_cell_refinement 'SAINT (Bruker, 2001)'
_computing_data_collection 'SMART (Bruker, 2001)'
_computing_data_reduction 'SHELXTL (Bruker, 2001)'
_computing_molecular_graphics 'SHELXTL (Bruker, 2001)'
_computing_publication_material 'SHELXTL (Bruker, 2001)'
_computing_structure_refinement 'SHELXTL (Bruker, 2001)'
_computing_structure_solution 'SHELXTL (Bruker, 2001)'
_diffrn_ambient_temperature 200(2)
_diffrn_detector_area_resol_mean 5.6
_diffrn_measured_fraction_theta_full 0.837
_diffrn_measured_fraction_theta_max 0.837
_diffrn_measurement_device_type 'CCD area detector'
_diffrn_measurement_method 'Frames, each covering 0.3 \% in \w'
_diffrn_radiation_monochromator 'Osmic ConFocal MaxFlux mirror optics'
_diffrn_radiation_source '4.8 kW rotating anode'
_diffrn_radiation_type CuK\a
_diffrn_radiation_wavelength 1.54178
_diffrn_reflns_av_R_equivalents 0.0580
_diffrn_reflns_av_sigmaI/netI 0.0482
_diffrn_reflns_limit_h_max 14
_diffrn_reflns_limit_h_min -14
_diffrn_reflns_limit_k_max 41
_diffrn_reflns_limit_k_min -32
_diffrn_reflns_limit_l_max 13
_diffrn_reflns_limit_l_min -13
_diffrn_reflns_number 30844
_diffrn_reflns_theta_full 70.26
_diffrn_reflns_theta_max 70.26
_diffrn_reflns_theta_min 2.44
_exptl_absorpt_coefficient_mu 3.836
_exptl_absorpt_correction_T_max 1.000000
_exptl_absorpt_correction_T_min 0.445475
_exptl_absorpt_correction_type multi-scan
_exptl_absorpt_process_details 'SADABS (Sheldrick, 2001)'
_exptl_crystal_colour red
_exptl_crystal_density_diffrn 1.626
_exptl_crystal_density_method 'not measured'
_exptl_crystal_description plate
_exptl_crystal_F_000 2632
_exptl_crystal_size_max 0.2
_exptl_crystal_size_mid 0.1
_exptl_crystal_size_min 0.03
_refine_diff_density_max 0.407
_refine_diff_density_min -0.336
_refine_diff_density_rms 0.055
_refine_ls_extinction_method none
_refine_ls_goodness_of_fit_ref 1.050
_refine_ls_hydrogen_treatment mixed
_refine_ls_matrix_type full
_refine_ls_number_parameters 713
_refine_ls_number_reflns 8480
_refine_ls_number_restraints 0
_refine_ls_restrained_S_all 1.050
_refine_ls_R_factor_all 0.0579
_refine_ls_R_factor_gt 0.0416
_refine_ls_shift/su_max 0.001
_refine_ls_shift/su_mean 0.000
_refine_ls_structure_factor_coef Fsqd
_refine_ls_weighting_details 'calc w=1/[\s^2^(Fo^2^)+(0.0561P)^2^+0.4941P] where P=(Fo^2^+2Fc^2^)/3'
_refine_ls_weighting_scheme calc
_refine_ls_wR_factor_gt 0.1058
_refine_ls_wR_factor_ref 0.1135
_reflns_number_gt 6374
_reflns_number_total 8480
_reflns_threshold_expression >2sigma(I)
_cod_data_source_file b714256k.txt
_cod_data_source_block sad
_cod_original_sg_symbol_H-M P2(1)/c
_cod_database_code 7102777

loop_
_symmetry_equiv_pos_as_xyz
'x, y, z'
'-x, y+1/2, -z+1/2'
'-x, -y, -z'
'x, -y-1/2, z-1/2'

loop_
_atom_site_label
_atom_site_type_symbol
_atom_site_fract_x
_atom_site_fract_y
_atom_site_fract_z
_atom_site_U_iso_or_equiv
_atom_site_adp_type
_atom_site_occupancy
_atom_site_symmetry_multiplicity
_atom_site_calc_flag
_atom_site_refinement_flags
_atom_site_disorder_assembly
_atom_site_disorder_group
Cu1 Cu 0.62136(3) 0.189062(12) 0.03412(4) 0.03820(14) Uani 1 1 d . . .
Cu2 Cu 0.64625(4) 0.085785(12) 0.02037(4) 0.04079(14) Uani 1 1 d . . .
N11 N 0.5596(2) 0.20013(7) 0.1680(2) 0.0398(6) Uani 1 1 d . . .
C12 C 0.6163(3) 0.18354(9) 0.2581(3) 0.0406(8) Uani 1 1 d . . .
S13 S 0.55777(8) 0.18911(3) 0.37147(8) 0.0583(3) Uani 1 1 d . . .
C14 C 0.4531(3) 0.21532(11) 0.2926(3) 0.0609(11) Uani 1 1 d . . .
H1 H 0.3949 0.2261 0.3190 0.073 Uiso 1 1 calc R . .
C15 C 0.4653(3) 0.21854(10) 0.1865(3) 0.0487(9) Uani 1 1 d . . .
C16 C 0.3937(3) 0.23956(11) 0.0932(4) 0.0621(11) Uani 1 1 d . . .
H2A H 0.3313 0.2504 0.1174 0.093 Uiso 1 1 calc R . .
H3B H 0.3657 0.2232 0.0322 0.093 Uiso 1 1 calc R . .
H4C H 0.4379 0.2587 0.0700 0.093 Uiso 1 1 calc R . .
N21 N 0.74173(19) 0.16107(6) 0.1554(2) 0.0338(6) Uani 1 1 d . . .
C22 C 0.8369(2) 0.14447(7) 0.1432(3) 0.0351(7) Uani 1 1 d . . .
C23 C 0.9166(3) 0.12995(8) 0.2328(3) 0.0442(8) Uani 1 1 d . . .
C24 C 0.8918(3) 0.13217(9) 0.3370(3) 0.0505(9) Uani 1 1 d . . .
H5 H 0.9418 0.1223 0.3984 0.061 Uiso 1 1 calc R . .
C25 C 0.7944(3) 0.14878(9) 0.3500(3) 0.0468(8) Uani 1 1 d . . .
H6 H 0.7777 0.1501 0.4196 0.056 Uiso 1 1 calc R . .
C26 C 0.7209(3) 0.16365(8) 0.2570(3) 0.0393(7) Uani 1 1 d . . .
N27 N 1.0149(3) 0.11456(10) 0.2171(5) 0.0592(11) Uani 1 1 d . . .
N31 N 0.76789(19) 0.11714(6) -0.0340(2) 0.0350(6) Uani 1 1 d . . .
C32 C 0.8450(2) 0.13980(7) 0.0255(3) 0.0345(7) Uani 1 1 d . . .
C33 C 0.9229(2) 0.15900(8) -0.0216(3) 0.0400(8) Uani 1 1 d . . .
C34 C 0.9150(3) 0.15506(9) -0.1343(3) 0.0502(9) Uani 1 1 d . . .
H7 H 0.9632 0.1682 -0.1687 0.060 Uiso 1 1 calc R . .
C35 C 0.8355(3) 0.13158(9) -0.1956(3) 0.0497(9) Uani 1 1 d . . .
H8 H 0.8299 0.1285 -0.2714 0.060 Uiso 1 1 calc R . .
C36 C 0.7637(3) 0.11250(8) -0.1420(3) 0.0414(8) Uani 1 1 d . . .
N37 N 1.0057(2) 0.18083(8) 0.0423(3) 0.0489(8) Uani 1 1 d . . .
N41 N 0.6176(2) 0.06775(7) -0.1390(2) 0.0418(6) Uani 1 1 d . . .
C42 C 0.6788(3) 0.08589(9) -0.1967(3) 0.0434(8) Uani 1 1 d . . .
S43 S 0.64943(9) 0.07476(3) -0.33537(9) 0.0676(3) Uani 1 1 d . . .
C44 C 0.5492(4) 0.04442(12) -0.3131(4) 0.0685(12) Uani 1 1 d . . .
H9 H 0.5044 0.0301 -0.3684 0.082 Uiso 1 1 calc R . .
C45 C 0.5431(3) 0.04378(10) -0.2063(3) 0.0538(9) Uani 1 1 d . . .
C46 C 0.4681(4) 0.02038(12) -0.1543(4) 0.0721(12) Uani 1 1 d . . .
H10A H 0.4049 0.0121 -0.2105 0.108 Uiso 1 1 calc R . .
H11B H 0.4414 0.0346 -0.0999 0.108 Uiso 1 1 calc R . .
H12C H 0.5097 -0.0005 -0.1190 0.108 Uiso 1 1 calc R . .
N51 N 0.6797(2) 0.06546(7) 0.1765(2) 0.0423(6) Uani 1 1 d . . .
C52 C 0.6029(3) 0.07510(9) 0.2311(3) 0.0482(9) Uani 1 1 d . . .
S53 S 0.63236(11) 0.06082(3) 0.36632(9) 0.0705(3) Uani 1 1 d . . .
C54 C 0.7536(4) 0.04105(11) 0.3478(4) 0.0689(12) Uani 1 1 d . . .
H13 H 0.8044 0.0285 0.4031 0.083 Uiso 1 1 calc R . .
C55 C 0.7672(3) 0.04574(9) 0.2429(3) 0.0549(10) Uani 1 1 d . . .
C56 C 0.8604(3) 0.03182(11) 0.1946(4) 0.0706(12) Uani 1 1 d . . .
H14A H 0.9260 0.0274 0.2531 0.106 Uiso 1 1 calc R . .
H15B H 0.8779 0.0498 0.1441 0.106 Uiso 1 1 calc R . .
H16C H 0.8376 0.0092 0.1555 0.106 Uiso 1 1 calc R . .
N61 N 0.5062(2) 0.10712(7) 0.0719(2) 0.0388(6) Uani 1 1 d . . .
C62 C 0.4198(3) 0.12643(8) 0.0125(3) 0.0424(8) Uani 1 1 d . . .
C63 C 0.3250(3) 0.13596(10) 0.0544(4) 0.0559(10) Uani 1 1 d . . .
C64 C 0.3253(3) 0.12494(11) 0.1621(4) 0.0645(12) Uani 1 1 d . . .
H17 H 0.2646 0.1309 0.1929 0.077 Uiso 1 1 calc R . .
C65 C 0.4141(3) 0.10542(10) 0.2231(3) 0.0562(10) Uani 1 1 d . . .
H18 H 0.4142 0.0982 0.2953 0.067 Uiso 1 1 calc R . .
C66 C 0.5043(3) 0.09644(9) 0.1763(3) 0.0440(8) Uani 1 1 d . . .
N67 N 0.2364(3) 0.15482(12) -0.0096(5) 0.0780(13) Uani 1 1 d . . .
N71 N 0.51487(19) 0.16222(6) -0.1000(2) 0.0366(6) Uani 1 1 d . . .
C72 C 0.4321(2) 0.13761(8) -0.1000(3) 0.0403(8) Uani 1 1 d . . .
C73 C 0.3687(3) 0.12194(10) -0.1983(3) 0.0535(9) Uani 1 1 d . . .
C74 C 0.3949(4) 0.13215(10) -0.2978(4) 0.0613(11) Uani 1 1 d . . .
H19 H 0.3558 0.1218 -0.3642 0.074 Uiso 1 1 calc R . .
C75 C 0.4784(3) 0.15747(10) -0.2978(3) 0.0543(9) Uani 1 1 d . . .
H20 H 0.4956 0.1647 -0.3642 0.065 Uiso 1 1 calc R . .
C76 C 0.5367(3) 0.17214(9) -0.1984(3) 0.0413(8) Uani 1 1 d . . .
N77 N 0.2846(4) 0.09711(12) -0.1959(5) 0.0759(12) Uani 1 1 d . . .
N81 N 0.6781(2) 0.21290(6) -0.0910(2) 0.0356(6) Uani 1 1 d . . .
C82 C 0.6290(3) 0.19866(8) -0.1874(3) 0.0387(7) Uani 1 1 d . . .
S83 S 0.68521(8) 0.21328(2) -0.29589(8) 0.0511(2) Uani 1 1 d . . .
C84 C 0.7798(3) 0.23958(9) -0.2054(3) 0.0469(9) Uani 1 1 d . . .
H21 H 0.8346 0.2542 -0.2257 0.056 Uiso 1 1 calc R . .
C85 C 0.7655(2) 0.23665(8) -0.1003(3) 0.0387(8) Uani 1 1 d . . .
C86 C 0.8301(3) 0.25605(9) -0.0008(3) 0.0464(8) Uani 1 1 d . . .
H22A H 0.8986 0.2658 -0.0159 0.070 Uiso 1 1 calc R . .
H23B H 0.8483 0.2391 0.0603 0.070 Uiso 1 1 calc R . .
H24C H 0.7855 0.2759 0.0178 0.070 Uiso 1 1 calc R . .
P1 P 0.12306(7) 0.25288(3) 0.80034(9) 0.0515(2) Uani 1 1 d . . .
F1A F 0.0903(2) 0.24024(7) 0.9122(2) 0.0813(7) Uani 1 1 d . . .
F1B F 0.1528(2) 0.26480(7) 0.6873(2) 0.0828(8) Uani 1 1 d . . .
F1C F 0.2162(2) 0.22117(7) 0.8140(2) 0.0828(8) Uani 1 1 d . . .
F1D F 0.02885(19) 0.28434(6) 0.7858(2) 0.0758(7) Uani 1 1 d . . .
F1E F 0.21461(19) 0.28000(7) 0.8682(2) 0.0841(8) Uani 1 1 d . . .
F1F F 0.0303(2) 0.22534(7) 0.7341(2) 0.0866(8) Uani 1 1 d . . .
P2 P 0.22529(10) 0.05405(3) 0.45536(10) 0.0668(3) Uani 1 1 d . . .
F2A F 0.2504(3) 0.05010(8) 0.5860(2) 0.1003(9) Uani 1 1 d . A .
F2B F 0.2043(3) 0.05970(9) 0.3250(3) 0.1125(11) Uani 1 1 d . A .
F2C F 0.1099(11) 0.0368(5) 0.4454(14) 0.209(8) Uani 0.60 1 d P A 1
F2D F 0.2729(16) 0.0146(3) 0.4455(11) 0.143(6) Uani 0.60 1 d P A 1
F2E F 0.3426(9) 0.0732(4) 0.4683(13) 0.138(7) Uani 0.60 1 d P A 1
F2F F 0.1696(14) 0.0908(2) 0.4752(11) 0.150(6) Uani 0.60 1 d P A 1
F2G F 0.126(2) 0.0810(8) 0.4516(14) 0.204(14) Uani 0.40 1 d P A 2
F2H F 0.1441(19) 0.0207(5) 0.4370(11) 0.133(8) Uani 0.40 1 d P A 2
F2I F 0.3244(16) 0.0292(5) 0.4500(18) 0.140(8) Uani 0.40 1 d P A 2
F2J F 0.304(3) 0.0880(7) 0.4629(18) 0.184(13) Uani 0.40 1 d P A 2
N100 N -0.0310(5) 0.14381(15) 0.6131(4) 0.132(2) Uani 1 1 d . . .
C101 C 0.0434(5) 0.15816(13) 0.5926(4) 0.0752(13) Uani 1 1 d . . .
C102 C 0.1342(4) 0.17692(14) 0.5596(4) 0.0830(14) Uani 1 1 d . . .
H10B H 0.1632 0.1617 0.5089 0.124 Uiso 1 1 calc R . .
H10C H 0.1933 0.1819 0.6239 0.124 Uiso 1 1 calc R . .
H10D H 0.1070 0.1997 0.5238 0.124 Uiso 1 1 calc R . .
H66 H 1.005(3) 0.1844(9) 0.109(3) 0.035(10) Uiso 1 1 d . . .
H65 H 1.052(4) 0.1070(13) 0.263(4) 0.070(17) Uiso 1 1 d . . .
H67 H 1.025(3) 0.1988(11) 0.005(3) 0.061(12) Uiso 1 1 d . . .
H61 H 0.237(4) 0.1683(13) -0.068(4) 0.085(17) Uiso 1 1 d . . .
H62 H 0.272(5) 0.0911(15) -0.131(5) 0.11(2) Uiso 1 1 d . . .
H64 H 1.009(4) 0.1077(12) 0.154(4) 0.065(17) Uiso 1 1 d . . .
H63 H 0.264(4) 0.0870(11) -0.256(4) 0.063(14) Uiso 1 1 d . . .
H60 H 0.191(4) 0.1602(13) 0.020(4) 0.081(15) Uiso 1 1 d . . .

loop_
_atom_site_aniso_label
_atom_site_aniso_U_11
_atom_site_aniso_U_22
_atom_site_aniso_U_33
_atom_site_aniso_U_23
_atom_site_aniso_U_13
_atom_site_aniso_U_12
Cu1 0.0339(2) 0.0535(3) 0.0303(3) 0.00308(19) 0.0136(2) 0.00245(17)
Cu2 0.0372(2) 0.0512(3) 0.0354(4) 0.00405(19) 0.0113(2) -0.00291(18)
N11 0.0345(13) 0.0533(15) 0.035(2) -0.0028(12) 0.0156(13) -0.0026(10)
C12 0.0372(17) 0.0560(19) 0.032(2) -0.0037(14) 0.0149(16) -0.0118(13)
S13 0.0546(5) 0.0909(7) 0.0372(7) -0.0075(4) 0.0267(5) -0.0141(4)
C14 0.044(2) 0.090(3) 0.057(3) -0.016(2) 0.028(2) -0.0060(17)
C15 0.0326(17) 0.068(2) 0.051(3) -0.0107(17) 0.0217(17) -0.0039(14)
C16 0.0379(19) 0.082(3) 0.069(3) -0.002(2) 0.018(2) 0.0107(17)
N21 0.0316(12) 0.0404(13) 0.0314(18) 0.0007(10) 0.0109(12) -0.0044(9)
C22 0.0288(15) 0.0379(16) 0.037(2) 0.0032(12) 0.0051(14) -0.0013(10)
C23 0.0381(17) 0.0443(18) 0.046(3) 0.0024(14) 0.0015(17) -0.0016(12)
C24 0.053(2) 0.052(2) 0.037(3) 0.0104(15) -0.0087(18) -0.0006(15)
C25 0.058(2) 0.053(2) 0.029(2) 0.0042(14) 0.0098(18) -0.0099(15)
C26 0.0374(16) 0.0476(18) 0.033(2) 0.0008(13) 0.0083(16) -0.0076(12)
N27 0.0408(19) 0.065(2) 0.065(4) 0.012(2) -0.002(2) 0.0160(14)
N31 0.0319(13) 0.0410(14) 0.0340(19) 0.0020(10) 0.0113(12) 0.0032(9)
C32 0.0264(14) 0.0378(16) 0.040(2) 0.0041(12) 0.0097(14) 0.0058(10)
C33 0.0337(16) 0.0371(16) 0.054(3) 0.0015(13) 0.0188(16) 0.0040(11)
C34 0.0463(19) 0.050(2) 0.064(3) 0.0023(16) 0.0325(19) -0.0024(14)
C35 0.053(2) 0.060(2) 0.044(3) 0.0000(15) 0.0260(19) -0.0002(15)
C36 0.0399(17) 0.0473(18) 0.041(3) 0.0015(14) 0.0173(16) 0.0034(12)
N37 0.0421(16) 0.0482(18) 0.062(3) -0.0037(15) 0.0248(17) -0.0064(11)
N41 0.0389(14) 0.0512(16) 0.0341(19) -0.0008(11) 0.0059(13) -0.0025(11)
C42 0.0426(18) 0.057(2) 0.032(2) 0.0012(14) 0.0109(16) 0.0040(13)
S43 0.0734(7) 0.0929(7) 0.0391(7) -0.0109(5) 0.0181(5) -0.0113(5)
C44 0.070(3) 0.081(3) 0.051(3) -0.019(2) 0.006(2) -0.017(2)
C45 0.052(2) 0.059(2) 0.046(3) -0.0068(16) 0.0007(19) -0.0055(15)
C46 0.067(3) 0.074(3) 0.072(3) -0.007(2) 0.008(2) -0.030(2)
N51 0.0477(16) 0.0408(15) 0.0346(19) 0.0071(11) 0.0014(14) -0.0051(11)
C52 0.057(2) 0.0470(19) 0.039(3) 0.0034(14) 0.0086(18) -0.0166(14)
S53 0.0941(8) 0.0804(7) 0.0359(7) 0.0134(5) 0.0122(6) -0.0159(6)
C54 0.077(3) 0.061(2) 0.055(3) 0.0196(19) -0.012(2) -0.0083(19)
C55 0.061(2) 0.0456(19) 0.049(3) 0.0105(16) -0.006(2) -0.0079(15)
C56 0.059(2) 0.064(2) 0.078(4) 0.005(2) -0.006(2) 0.0126(18)
N61 0.0388(14) 0.0425(14) 0.0367(19) 0.0016(11) 0.0120(13) -0.0072(10)
C62 0.0364(17) 0.0456(18) 0.047(3) 0.0048(14) 0.0126(16) -0.0063(12)
C63 0.0400(19) 0.058(2) 0.075(3) 0.0028(18) 0.025(2) -0.0042(14)
C64 0.054(2) 0.074(3) 0.078(4) -0.004(2) 0.043(2) -0.0084(18)
C65 0.061(2) 0.067(2) 0.049(3) 0.0024(17) 0.029(2) -0.0170(17)
C66 0.0446(18) 0.0482(18) 0.042(2) 0.0013(14) 0.0150(17) -0.0117(13)
N67 0.0438(19) 0.094(3) 0.104(4) 0.021(3) 0.032(2) 0.0197(18)
N71 0.0297(12) 0.0411(14) 0.0390(19) 0.0021(11) 0.0076(12) 0.0034(9)
C72 0.0298(15) 0.0471(18) 0.041(2) 0.0066(14) 0.0026(15) 0.0022(12)
C73 0.0443(19) 0.054(2) 0.055(3) 0.0054(17) -0.0029(19) -0.0055(15)
C74 0.069(3) 0.063(2) 0.042(3) -0.0011(17) -0.010(2) -0.0045(18)
C75 0.061(2) 0.060(2) 0.037(3) 0.0080(16) 0.0034(19) 0.0039(16)
C76 0.0414(18) 0.0487(18) 0.033(2) 0.0063(14) 0.0070(16) 0.0076(13)
N77 0.076(3) 0.083(3) 0.059(4) 0.000(2) -0.006(2) -0.0317(19)
N81 0.0331(13) 0.0440(14) 0.0334(19) 0.0060(11) 0.0154(12) 0.0040(10)
C82 0.0400(17) 0.0464(17) 0.032(2) 0.0053(13) 0.0123(16) 0.0065(12)
S83 0.0607(5) 0.0630(5) 0.0349(6) 0.0075(4) 0.0219(5) 0.0011(4)
C84 0.0495(19) 0.051(2) 0.047(3) 0.0079(15) 0.0260(18) 0.0022(14)
C85 0.0380(16) 0.0388(17) 0.044(2) 0.0052(13) 0.0200(16) 0.0053(11)
C86 0.0422(18) 0.0508(19) 0.051(3) -0.0027(15) 0.0219(18) -0.0018(13)
P1 0.0438(5) 0.0659(6) 0.0496(7) 0.0060(4) 0.0205(5) -0.0005(4)
F1A 0.0913(18) 0.0989(18) 0.0665(19) 0.0163(13) 0.0446(15) -0.0105(13)
F1B 0.0829(17) 0.1132(19) 0.0650(19) 0.0238(14) 0.0434(15) 0.0206(14)
F1C 0.0808(17) 0.0948(18) 0.075(2) 0.0062(13) 0.0220(15) 0.0316(13)
F1D 0.0624(14) 0.0812(16) 0.092(2) 0.0076(13) 0.0357(14) 0.0154(11)
F1E 0.0575(14) 0.1078(19) 0.095(2) -0.0253(15) 0.0336(14) -0.0255(12)
F1F 0.0673(15) 0.1019(19) 0.094(2) -0.0278(15) 0.0250(15) -0.0153(13)
P2 0.0763(7) 0.0641(6) 0.0519(9) 0.0008(5) -0.0026(6) 0.0111(5)
F2A 0.133(3) 0.110(2) 0.053(2) 0.0054(14) 0.0122(18) -0.0023(18)
F2B 0.146(3) 0.122(2) 0.059(2) 0.0131(16) 0.002(2) 0.019(2)
F2C 0.091(6) 0.235(16) 0.296(16) -0.114(11) 0.036(7) -0.070(8)
F2D 0.280(19) 0.074(5) 0.085(6) 0.016(4) 0.063(10) 0.063(7)
F2E 0.083(4) 0.234(19) 0.097(7) 0.027(9) 0.018(4) -0.048(6)
F2F 0.193(12) 0.070(4) 0.172(11) -0.014(5) 0.012(8) 0.054(5)
F2G 0.22(2) 0.34(3) 0.070(9) 0.091(14) 0.064(11) 0.22(2)
F2H 0.187(19) 0.110(10) 0.078(8) 0.019(7) -0.022(9) -0.070(10)
F2I 0.119(10) 0.151(18) 0.132(11) -0.017(12) -0.011(8) 0.078(11)
F2J 0.34(3) 0.154(15) 0.067(11) -0.039(10) 0.074(18) -0.149(19)
N100 0.194(6) 0.153(5) 0.074(4) -0.036(3) 0.082(4) -0.086(4)
C101 0.114(4) 0.080(3) 0.036(3) -0.004(2) 0.025(3) -0.013(3)
C102 0.074(3) 0.086(3) 0.093(4) -0.004(3) 0.028(3) 0.007(2)

loop_
_atom_type_symbol
_atom_type_description
_atom_type_scat_dispersion_real
_atom_type_scat_dispersion_imag
_atom_type_scat_source
C C 0.0181 0.0091 'International Tables Vol C Tables 4.2.6.8 and 6.1.1.4'
H H 0.0000 0.0000 'International Tables Vol C Tables 4.2.6.8 and 6.1.1.4'
N N 0.0311 0.0180 'International Tables Vol C Tables 4.2.6.8 and 6.1.1.4'
F F 0.0727 0.0534 'International Tables Vol C Tables 4.2.6.8 and 6.1.1.4'
P P 0.2955 0.4335 'International Tables Vol C Tables 4.2.6.8 and 6.1.1.4'
S S 0.3331 0.5567 'International Tables Vol C Tables 4.2.6.8 and 6.1.1.4'
Cu Cu -1.9646 0.5888 'International Tables Vol C Tables 4.2.6.8 and 6.1.1.4'

loop_
_geom_angle_atom_site_label_1
_geom_angle_atom_site_label_2
_geom_angle_atom_site_label_3
_geom_angle
_geom_angle_site_symmetry_1
_geom_angle_site_symmetry_3
_geom_angle_publ_flag
N11 Cu1 N81 143.19(10) . . ?
N11 Cu1 N71 117.75(10) . . ?
N81 Cu1 N71 81.38(10) . . ?
N11 Cu1 N21 80.73(10) . . ?
N81 Cu1 N21 116.62(9) . . ?
N71 Cu1 N21 122.95(9) . . ?
N51 Cu2 N41 139.75(11) . . ?
N51 Cu2 N31 120.11(11) . . ?
N41 Cu2 N31 80.85(10) . . ?
N51 Cu2 N61 81.10(11) . . ?
N41 Cu2 N61 116.24(11) . . ?
N31 Cu2 N61 125.35(9) . . ?
C12 N11 C15 112.0(3) . . ?
C12 N11 Cu1 112.6(2) . . ?
C15 N11 Cu1 135.1(3) . . ?
N11 C12 C26 120.5(3) . . ?
N11 C12 S13 113.6(2) . . ?
C26 C12 S13 125.8(3) . . ?
C14 S13 C12 89.56(17) . . ?
C15 C14 S13 111.7(3) . . ?
C15 C14 H1 124.2 . . ?
S13 C14 H1 124.2 . . ?
C14 C15 N11 113.1(3) . . ?
C14 C15 C16 128.3(3) . . ?
N11 C15 C16 118.6(3) . . ?
C15 C16 H2A 109.5 . . ?
C15 C16 H3B 109.5 . . ?
H2A C16 H3B 109.5 . . ?
C15 C16 H4C 109.5 . . ?
H2A C16 H4C 109.5 . . ?
H3B C16 H4C 109.5 . . ?
C26 N21 C22 119.2(3) . . ?
C26 N21 Cu1 112.67(19) . . ?
C22 N21 Cu1 127.9(2) . . ?
N21 C22 C23 122.7(3) . . ?
N21 C22 C32 114.2(3) . . ?
C23 C22 C32 122.9(3) . . ?
N27 C23 C24 122.3(4) . . ?
N27 C23 C22 120.7(4) . . ?
C24 C23 C22 117.1(3) . . ?
C25 C24 C23 120.6(3) . . ?
C25 C24 H5 119.7 . . ?
C23 C24 H5 119.7 . . ?
C24 C25 C26 118.8(3) . . ?
C24 C25 H6 120.6 . . ?
C26 C25 H6 120.6 . . ?
N21 C26 C25 121.6(3) . . ?
N21 C26 C12 113.1(3) . . ?
C25 C26 C12 125.3(3) . . ?
C23 N27 H65 118(4) . . ?
C23 N27 H64 112(3) . . ?
H65 N27 H64 125(5) . . ?
C36 N31 C32 119.4(3) . . ?
C36 N31 Cu2 112.6(2) . . ?
C32 N31 Cu2 128.0(2) . . ?
N31 C32 C33 122.1(3) . . ?
N31 C32 C22 114.5(2) . . ?
C33 C32 C22 123.3(3) . . ?
N37 C33 C34 120.8(3) . . ?
N37 C33 C32 121.3(3) . . ?
C34 C33 C32 117.9(3) . . ?
C35 C34 C33 119.8(3) . . ?
C35 C34 H7 120.1 . . ?
C33 C34 H7 120.1 . . ?
C34 C35 C36 118.8(3) . . ?
C34 C35 H8 120.6 . . ?
C36 C35 H8 120.6 . . ?
N31 C36 C35 121.9(3) . . ?
N31 C36 C42 114.1(3) . . ?
C35 C36 C42 124.1(3) . . ?
C33 N37 H66 119(2) . . ?
C33 N37 H67 113(3) . . ?
H66 N37 H67 118(4) . . ?
C42 N41 C45 111.1(3) . . ?
C42 N41 Cu2 111.8(2) . . ?
C45 N41 Cu2 136.7(2) . . ?
N41 C42 C36 120.4(3) . . ?
N41 C42 S43 114.0(3) . . ?
C36 C42 S43 125.6(3) . . ?
C44 S43 C42 89.13(19) . . ?
C45 C44 S43 111.8(3) . . ?
C45 C44 H9 124.1 . . ?
S43 C44 H9 124.1 . . ?
C44 C45 N41 113.9(3) . . ?
C44 C45 C46 127.6(4) . . ?
N41 C45 C46 118.5(4) . . ?
C45 C46 H10A 109.5 . . ?
C45 C46 H11B 109.5 . . ?
H10A C46 H11B 109.5 . . ?
C45 C46 H12C 109.5 . . ?
H10A C46 H12C 109.5 . . ?
H11B C46 H12C 109.5 . . ?
C52 N51 C55 111.8(3) . . ?
C52 N51 Cu2 112.4(2) . . ?
C55 N51 Cu2 135.7(3) . . ?
N51 C52 C66 120.4(3) . . ?
N51 C52 S53 113.9(3) . . ?
C66 C52 S53 125.7(3) . . ?
C54 S53 C52 89.5(2) . . ?
C55 C54 S53 112.0(3) . . ?
C55 C54 H13 124.0 . . ?
S53 C54 H13 124.0 . . ?
C54 C55 N51 112.8(4) . . ?
C54 C55 C56 127.8(4) . . ?
N51 C55 C56 119.4(4) . . ?
C55 C56 H14A 109.5 . . ?
C55 C56 H15B 109.5 . . ?
H14A C56 H15B 109.5 . . ?
C55 C56 H16C 109.5 . . ?
H14A C56 H16C 109.5 . . ?
H15B C56 H16C 109.5 . . ?
C62 N61 C66 119.5(3) . . ?
C62 N61 Cu2 128.2(2) . . ?
C66 N61 Cu2 112.1(2) . . ?
N61 C62 C63 122.2(3) . . ?
N61 C62 C72 115.0(3) . . ?
C63 C62 C72 122.8(3) . . ?
N67 C63 C64 121.9(4) . . ?
N67 C63 C62 120.9(4) . . ?
C64 C63 C62 117.2(3) . . ?
C65 C64 C63 120.5(3) . . ?
C65 C64 H17 119.8 . . ?
C63 C64 H17 119.8 . . ?
C64 C65 C66 119.4(4) . . ?
C64 C65 H18 120.3 . . ?
C66 C65 H18 120.3 . . ?
N61 C66 C65 121.1(3) . . ?
N61 C66 C52 113.9(3) . . ?
C65 C66 C52 125.0(3) . . ?
C63 N67 H61 128(3) . . ?
C63 N67 H60 115(4) . . ?
H61 N67 H60 113(5) . . ?
C72 N71 C76 118.5(3) . . ?
C72 N71 Cu1 129.4(2) . . ?
C76 N71 Cu1 112.1(2) . . ?
N71 C72 C73 122.2(3) . . ?
N71 C72 C62 114.5(3) . . ?
C73 C72 C62 123.1(3) . . ?
N77 C73 C74 121.2(4) . . ?
N77 C73 C72 120.9(4) . . ?
C74 C73 C72 117.9(3) . . ?
C75 C74 C73 119.9(4) . . ?
C75 C74 H19 120.1 . . ?
C73 C74 H19 120.1 . . ?
C74 C75 C76 119.3(4) . . ?
C74 C75 H20 120.3 . . ?
C76 C75 H20 120.3 . . ?
N71 C76 C75 122.2(3) . . ?
N71 C76 C82 113.3(3) . . ?
C75 C76 C82 124.4(3) . . ?
C73 N77 H62 118(4) . . ?
C73 N77 H63 110(3) . . ?
H62 N77 H63 130(5) . . ?
C82 N81 C85 111.5(3) . . ?
C82 N81 Cu1 111.3(2) . . ?
C85 N81 Cu1 136.5(2) . . ?
N81 C82 C76 121.6(3) . . ?
N81 C82 S83 114.1(2) . . ?
C76 C82 S83 124.3(3) . . ?
C84 S83 C82 89.37(16) . . ?
C85 C84 S83 111.8(2) . . ?
C85 C84 H21 124.1 . . ?
S83 C84 H21 124.1 . . ?
C84 C85 N81 113.2(3) . . ?
C84 C85 C86 127.0(3) . . ?
N81 C85 C86 119.8(3) . . ?
C85 C86 H22A 109.5 . . ?
C85 C86 H23B 109.5 . . ?
H22A C86 H23B 109.5 . . ?
C85 C86 H24C 109.5 . . ?
H22A C86 H24C 109.5 . . ?
H23B C86 H24C 109.5 . . ?
F1E P1 F1B 91.37(15) . . ?
F1E P1 F1F 178.97(16) . . ?
F1B P1 F1F 89.66(16) . . ?
F1E P1 F1A 90.19(15) . . ?
F1B P1 F1A 178.43(17) . . ?
F1F P1 F1A 88.78(15) . . ?
F1E P1 F1C 89.73(15) . . ?
F1B P1 F1C 89.53(14) . . ?
F1F P1 F1C 90.28(15) . . ?
F1A P1 F1C 90.69(14) . . ?
F1E P1 F1D 90.88(14) . . ?
F1B P1 F1D 90.42(13) . . ?
F1F P1 F1D 89.12(14) . . ?
F1A P1 F1D 89.35(14) . . ?
F1C P1 F1D 179.39(17) . . ?
F2C P2 F2I 118.8(9) . . ?
F2C P2 F2F 86.4(8) . . ?
F2I P2 F2F 154.5(10) . . ?
F2C P2 F2G 63.8(11) . . ?
F2I P2 F2G 175.0(11) . . ?
F2F P2 F2G 24.2(14) . . ?
F2C P2 F2H 27.9(10) . . ?
F2I P2 F2H 90.9(9) . . ?
F2F P2 F2H 114.3(11) . . ?
F2G P2 F2H 91.4(13) . . ?
F2C P2 F2J 151.6(13) . . ?
F2I P2 F2J 89.5(12) . . ?
F2F P2 F2J 65.7(11) . . ?
F2G P2 F2J 87.8(15) . . ?
F2H P2 F2J 175.1(10) . . ?
F2C P2 F2D 88.2(7) . . ?
F2I P2 F2D 30.6(8) . . ?
F2F P2 F2D 172.6(8) . . ?
F2G P2 F2D 151.7(13) . . ?
F2H P2 F2D 60.4(8) . . ?
F2J P2 F2D 120.1(13) . . ?
F2C P2 F2E 177.7(9) . . ?
F2I P2 F2E 63.4(9) . . ?
F2F P2 F2E 91.4(8) . . ?
F2G P2 F2E 114.2(14) . . ?
F2H P2 F2E 154.3(11) . . ?
F2J P2 F2E 26.4(14) . . ?
F2D P2 F2E 94.0(8) . . ?
F2C P2 F2A 90.3(7) . . ?
F2I P2 F2A 91.1(8) . . ?
F2F P2 F2A 84.6(5) . . ?
F2G P2 F2A 93.2(6) . . ?
F2H P2 F2A 92.7(5) . . ?
F2J P2 F2A 92.1(8) . . ?
F2D P2 F2A 90.4(5) . . ?
F2E P2 F2A 88.6(6) . . ?
F2C P2 F2B 92.2(7) . . ?
F2I P2 F2B 88.8(8) . . ?
F2F P2 F2B 94.3(5) . . ?
F2G P2 F2B 86.8(6) . . ?
F2H P2 F2B 90.1(5) . . ?
F2J P2 F2B 85.0(8) . . ?
F2D P2 F2B 90.9(5) . . ?
F2E P2 F2B 88.8(6) . . ?
F2A P2 F2B 177.2(2) . . ?
N100 C101 C102 176.4(6) . . ?
C101 C102 H10B 109.5 . . ?
C101 C102 H10C 109.5 . . ?
H10B C102 H10C 109.5 . . ?
C101 C102 H10D 109.5 . . ?
H10B C102 H10D 109.5 . . ?
H10C C102 H10D 109.5 . . ?

loop_
_geom_bond_atom_site_label_1
_geom_bond_atom_site_label_2
_geom_bond_distance
_geom_bond_site_symmetry_2
_geom_bond_publ_flag
Cu1 N11 2.009(3) . ?
Cu1 N81 2.025(2) . ?
Cu1 N71 2.098(3) . ?
Cu1 N21 2.103(3) . ?
Cu2 N51 2.020(3) . ?
Cu2 N41 2.031(3) . ?
Cu2 N31 2.094(2) . ?
Cu2 N61 2.097(2) . ?
N11 C12 1.315(4) . ?
N11 C15 1.390(4) . ?
C12 C26 1.465(4) . ?
C12 S13 1.723(3) . ?
S13 C14 1.706(4) . ?
C14 C15 1.359(5) . ?
C14 H1 0.9300 . ?
C15 C16 1.487(5) . ?
C16 H2A 0.9600 . ?
C16 H3B 0.9600 . ?
C16 H4C 0.9600 . ?
N21 C26 1.341(4) . ?
N21 C22 1.343(4) . ?
C22 C23 1.399(5) . ?
C22 C32 1.491(5) . ?
C23 N27 1.372(5) . ?
C23 C24 1.391(5) . ?
C24 C25 1.370(5) . ?
C24 H5 0.9300 . ?
C25 C26 1.395(5) . ?
C25 H6 0.9300 . ?
N27 H65 0.69(5) . ?
N27 H64 0.80(5) . ?
N31 C36 1.335(4) . ?
N31 C32 1.336(4) . ?
C32 C33 1.405(4) . ?
C33 N37 1.379(4) . ?
C33 C34 1.383(5) . ?
C34 C35 1.379(5) . ?
C34 H7 0.9300 . ?
C35 C36 1.395(4) . ?
C35 H8 0.9300 . ?
C36 C42 1.462(5) . ?
N37 H66 0.84(4) . ?
N37 H67 0.86(4) . ?
N41 C42 1.318(4) . ?
N41 C45 1.388(4) . ?
C42 S43 1.719(4) . ?
S43 C44 1.710(4) . ?
C44 C45 1.340(6) . ?
C44 H9 0.9300 . ?
C45 C46 1.495(5) . ?
C46 H10A 0.9600 . ?
C46 H11B 0.9600 . ?
C46 H12C 0.9600 . ?
N51 C52 1.318(4) . ?
N51 C55 1.386(4) . ?
C52 C66 1.459(5) . ?
C52 S53 1.709(4) . ?
S53 C54 1.701(5) . ?
C54 C55 1.355(6) . ?
C54 H13 0.9300 . ?
C55 C56 1.485(6) . ?
C56 H14A 0.9600 . ?
C56 H15B 0.9600 . ?
C56 H16C 0.9600 . ?
N61 C62 1.336(4) . ?
N61 C66 1.353(4) . ?
C62 C63 1.409(4) . ?
C62 C72 1.490(5) . ?
C63 N67 1.367(5) . ?
C63 C64 1.390(6) . ?
C64 C65 1.366(6) . ?
C64 H17 0.9300 . ?
C65 C66 1.390(5) . ?
C65 H18 0.9300 . ?
N67 H61 0.87(5) . ?
N67 H60 0.76(5) . ?
N71 C72 1.345(4) . ?
N71 C76 1.351(4) . ?
C72 C73 1.403(5) . ?
C73 N77 1.368(5) . ?
C73 C74 1.390(6) . ?
C74 C75 1.369(5) . ?
C74 H19 0.9300 . ?
C75 C76 1.380(5) . ?
C75 H20 0.9300 . ?
C76 C82 1.461(4) . ?
N77 H62 0.87(6) . ?
N77 H63 0.82(5) . ?
N81 C82 1.312(4) . ?
N81 C85 1.394(4) . ?
C82 S83 1.722(3) . ?
S83 C84 1.703(4) . ?
C84 C85 1.354(5) . ?
C84 H21 0.9300 . ?
C85 C86 1.479(5) . ?
C86 H22A 0.9600 . ?
C86 H23B 0.9600 . ?
C86 H24C 0.9600 . ?
P1 F1E 1.577(3) . ?
P1 F1B 1.581(2) . ?
P1 F1F 1.588(3) . ?
P1 F1A 1.592(2) . ?
P1 F1C 1.596(2) . ?
P1 F1D 1.598(2) . ?
P2 F2C 1.515(11) . ?
P2 F2I 1.518(15) . ?
P2 F2F 1.539(9) . ?
P2 F2G 1.542(15) . ?
P2 F2H 1.546(14) . ?
P2 F2J 1.547(18) . ?
P2 F2D 1.559(10) . ?
P2 F2E 1.561(10) . ?
P2 F2A 1.581(3) . ?
P2 F2B 1.588(3) . ?
N100 C101 1.122(6) . ?
C101 C102 1.433(6) . ?
C102 H10B 0.9600 . ?
C102 H10C 0.9600 . ?
C102 H10D 0.9600 . ?
